data_2205529
loop_
_publ_author_name
'Mao-Lin Hu'
'Ya-Qian Cheng'
'Shun Wang'
'Ji-Xin Yuan'
'Xiao-Qing Cai'

_publ_section_title
;
 6,6'-Dioxo-2,2-bi(7-oxatricyclo[3.2.1.1^3,8^]nonane)-4,4'-dicarboxylic
 acid
;
_journal_issue 4
_journal_name_full 'Acta Crystallographica Section E'
_journal_page_first o1196
_journal_page_last o1197
_journal_paper_doi 10.1107/S1600536805009669
_journal_volume 61
_journal_year 2005
_chemical_formula_iupac 'C18 H18 O8'
_chemical_formula_moiety 'C18 H18 O8'
_chemical_formula_sum 'C18 H18 O8'
_chemical_formula_weight 362.32
_chemical_name_systematic
;
6,6'-Dioxo-2,2-bi(7-oxatricyclo[3.2.1.1^3,8^]nonane)-4,4'-dicarboxylic acid
;
_space_group_IT_number 41
_symmetry_cell_setting orthorhombic
_symmetry_space_group_name_Hall 'A 2 -2ab'
_symmetry_space_group_name_H-M 'A b a 2'
_atom_sites_solution_hydrogens geom
_atom_sites_solution_primary direct
_atom_sites_solution_secondary difmap
_audit_creation_method SHELXL-97
_cell_angle_alpha 90.00
_cell_angle_beta 90.00
_cell_angle_gamma 90.00
_cell_formula_units_Z 4
_cell_length_a 9.8562(12)
_cell_length_b 13.4978(17)
_cell_length_c 11.8371(14)
_cell_measurement_reflns_used 1461
_cell_measurement_temperature 298(2)
_cell_measurement_theta_max 24.68
_cell_measurement_theta_min 3.017
_cell_volume 1574.8(3)
_computing_cell_refinement 'SAINT (Bruker, 2002)'
_computing_data_collection 'SMART (Bruker, 2002)'
_computing_data_reduction SAINT
_computing_molecular_graphics 'SHELXTL (Bruker, 2002)'
_computing_publication_material SHELXTL
_computing_structure_refinement 'SHELXL97 (Sheldrick, 1997)'
_computing_structure_solution 'SHELXS97 (Sheldrick, 1997)'
_diffrn_ambient_temperature 298(2)
_diffrn_measured_fraction_theta_full 0.999
_diffrn_measured_fraction_theta_max 0.999
_diffrn_measurement_device_type 'Bruker APEX area-detector'
_diffrn_measurement_method '\f and \w'
_diffrn_radiation_monochromator graphite
_diffrn_radiation_source 'fine-focus sealed tube'
_diffrn_radiation_type MoK\a
_diffrn_radiation_wavelength 0.71073
_diffrn_reflns_av_R_equivalents 0.0262
_diffrn_reflns_av_sigmaI/netI 0.0239
_diffrn_reflns_limit_h_max 11
_diffrn_reflns_limit_h_min -11
_diffrn_reflns_limit_k_max 16
_diffrn_reflns_limit_k_min -13
_diffrn_reflns_limit_l_max 12
_diffrn_reflns_limit_l_min -14
_diffrn_reflns_number 3985
_diffrn_reflns_theta_full 25.24
_diffrn_reflns_theta_max 25.24
_diffrn_reflns_theta_min 3.02
_diffrn_standards_decay_% 0
_diffrn_standards_interval_time 0
_diffrn_standards_number 0
_exptl_absorpt_coefficient_mu 0.121
_exptl_absorpt_correction_T_max 0.9880
_exptl_absorpt_correction_T_min 0.9656
_exptl_absorpt_correction_type multi-scan
_exptl_absorpt_process_details '(SADABS; Bruker, 2002)'
_exptl_crystal_colour Colourless
_exptl_crystal_density_diffrn 1.528
_exptl_crystal_density_method 'not measured'
_exptl_crystal_description Block
_exptl_crystal_F_000 760
_exptl_crystal_size_max 0.29
_exptl_crystal_size_mid 0.25
_exptl_crystal_size_min 0.10
_refine_diff_density_max 0.189
_refine_diff_density_min -0.223
_refine_ls_abs_structure_details 'Flack (1983)'
_refine_ls_abs_structure_Flack -10(10)
_refine_ls_extinction_method none
_refine_ls_goodness_of_fit_ref 1.185
_refine_ls_hydrogen_treatment constr
_refine_ls_matrix_type full
_refine_ls_number_parameters 119
_refine_ls_number_reflns 750
_refine_ls_number_restraints 1
_refine_ls_restrained_S_all 1.184
_refine_ls_R_factor_all 0.0414
_refine_ls_R_factor_gt 0.0403
_refine_ls_shift/su_max 0.000
_refine_ls_shift/su_mean 0.000
_refine_ls_structure_factor_coef Fsqd
_refine_ls_weighting_details 'calc w = 1/[\s^2^(Fo^2^)+(0.029P)^2^+1.6081P] where P = (Fo^2^+2Fc^2^)/3'
_refine_ls_weighting_scheme calc
_refine_ls_wR_factor_gt 0.0881
_refine_ls_wR_factor_ref 0.0887
_reflns_number_gt 736
_reflns_number_total 750
_reflns_threshold_expression I>2\s(I)
_cod_data_source_file kp6045.cif
_cod_data_source_block I
_cod_depositor_comments
;
The following automatic conversions were performed:
'_symmetry_cell_setting' value 'Orthorhombic' changed to 'orthorhombic'
according to '/home/saulius/struct/CIF-dictionaries/cif_core.dic'
dictionary named 'cif_core.dic' version 2.4.1 from
2010-06-29.

'_exptl_absorpt_correction_type' value 'Multi-scan' changed
to 'multi-scan' according to
'/home/saulius/struct/CIF-dictionaries/cif_core.dic' dictionary named
'cif_core.dic' version 2.4.1 from 2010-06-29.

Automatic conversion script
Id: cif_fix_enum 1527 2010-12-29 10:47:43Z saulius 

The following automatic conversions were performed:

'_symmetry_cell_setting' value 'Orthorhombic' changed to
'orthorhombic' according to
/home/saulius/struct/CIF-dictionaries/cif_core.dic dictionary named
'cif_core.dic' version 2.4.1 from
2010-06-29.

'_exptl_absorpt_correction_type' value 'Multi-scan'
changed to 'multi-scan' according to
/home/saulius/struct/CIF-dictionaries/cif_core.dic dictionary named
'cif_core.dic' version 2.4.1 from 2010-06-29.

Automatic conversion script
Id: cif_fix_values 1715 2011-07-08 13:25:40Z adriana 
;
_cod_original_sg_symbol_Hall A2-2ac
_cod_database_code 2205529
_cod_database_fobs_code 2205529

loop_
_symmetry_equiv_pos_as_xyz
'x, y, z'
'-x, -y, z'
'x+1/2, -y+1/2, z'
'-x+1/2, y+1/2, z'
'x, y+1/2, z+1/2'
'-x, -y+1/2, z+1/2'
'x+1/2, -y+1, z+1/2'
'-x+1/2, y+1, z+1/2'

loop_
_atom_site_label
_atom_site_fract_x
_atom_site_fract_y
_atom_site_fract_z
_atom_site_U_iso_or_equiv
_atom_site_adp_type
_atom_site_calc_flag
_atom_site_refinement_flags
_atom_site_occupancy
_atom_site_type_symbol
O1 0.9561(3) 0.8404(2) -0.1095(3) 0.0546(8) Uani d . 1 O
H1 1.0216 0.8069 -0.1286 0.082 Uiso calc R 1 H
O2 0.9646(3) 0.7456(2) 0.0432(3) 0.0522(8) Uani d . 1 O
O3 0.8353(3) 0.73798(19) 0.2746(2) 0.0494(7) Uani d . 1 O
O7 0.8902(2) 0.89671(19) 0.2866(2) 0.0380(6) Uani d . 1 O
C1 0.8433(4) 0.9898(3) 0.2363(3) 0.0347(8) Uani d . 1 C
H1A 0.8394 1.0433 0.2921 0.042 Uiso calc R 1 H
C2 0.9273(3) 1.0197(2) 0.1314(3) 0.0292(7) Uani d . 1 C
H2 0.9335 1.0922 0.1319 0.035 Uiso calc R 1 H
C3 0.8317(4) 0.9912(2) 0.0326(3) 0.0317(8) Uani d . 1 C
H3 0.8567 1.0195 -0.0407 0.038 Uiso calc R 1 H
C4 0.8010(3) 0.8784(2) 0.0307(3) 0.0315(8) Uani d . 1 C
H4 0.7290 0.8697 -0.0255 0.038 Uiso calc R 1 H
C5 0.7321(3) 0.8595(3) 0.1479(3) 0.0348(8) Uani d . 1 C
H5 0.6489 0.8203 0.1407 0.042 Uiso calc R 1 H
C6 0.8228(3) 0.8208(3) 0.2393(3) 0.0358(8) Uani d . 1 C
C8 0.7026(3) 0.9663(3) 0.1876(3) 0.0389(9) Uani d . 1 C
H8 0.6263 0.9739 0.2399 0.047 Uiso calc R 1 H
C9 0.6965(4) 1.0292(3) 0.0811(4) 0.0408(9) Uani d . 1 C
H9A 0.6980 1.0997 0.0970 0.049 Uiso calc R 1 H
H9B 0.6195 1.0130 0.0335 0.049 Uiso calc R 1 H
C10 0.9157(4) 0.8127(3) -0.0075(3) 0.0324(8) Uani d . 1 C

loop_
_atom_site_aniso_label
_atom_site_aniso_U_11
_atom_site_aniso_U_22
_atom_site_aniso_U_33
_atom_site_aniso_U_12
_atom_site_aniso_U_13
_atom_site_aniso_U_23
O1 0.070(2) 0.0590(18) 0.0353(14) 0.0255(16) 0.0073(15) 0.0033(15)
O2 0.0561(18) 0.0447(14) 0.0558(17) 0.0186(14) 0.0008(16) 0.0143(15)
O3 0.0627(17) 0.0415(16) 0.0441(16) 0.0001(13) -0.0070(15) 0.0159(14)
O7 0.0370(12) 0.0494(15) 0.0275(13) -0.0081(12) -0.0051(11) 0.0070(12)
C1 0.0371(18) 0.0355(19) 0.0316(17) 0.0004(15) 0.0073(17) -0.0030(15)
C2 0.0287(16) 0.0287(17) 0.0303(16) -0.0014(14) 0.0024(16) -0.0011(15)
C3 0.0324(18) 0.0324(17) 0.0305(18) 0.0041(14) -0.0008(16) 0.0051(16)
C4 0.0309(16) 0.0379(18) 0.0256(18) 0.0003(14) -0.0115(15) 0.0038(16)
C5 0.0272(16) 0.0400(19) 0.0372(19) -0.0082(16) -0.0018(15) 0.0072(17)
C6 0.0311(17) 0.048(2) 0.0287(17) -0.0039(16) 0.0047(15) 0.0038(17)
C8 0.0270(18) 0.050(2) 0.040(2) 0.0022(16) 0.0095(17) 0.0026(18)
C9 0.0308(18) 0.042(2) 0.049(2) 0.0040(17) 0.0010(17) 0.0062(18)
C10 0.0346(18) 0.0320(18) 0.0306(17) -0.0039(16) -0.0107(15) -0.0045(15)

loop_
_atom_type_symbol
_atom_type_description
_atom_type_scat_dispersion_real
_atom_type_scat_dispersion_imag
_atom_type_scat_source
C C 0.0033 0.0000 'International Tables Vol C Tables 4.2.6.8 and 6.1.1.4'
H H 0.0000 0.0000 'International Tables Vol C Tables 4.2.6.8 and 6.1.1.4'
O O 0.0106 0.0000 'International Tables Vol C Tables 4.2.6.8 and 6.1.1.4'

loop_
_geom_angle_atom_site_label_1
_geom_angle_atom_site_label_2
_geom_angle_atom_site_label_3
_geom_angle_site_symmetry_1
_geom_angle
C10 O1 H1 . 109.5
C6 O7 C1 . 109.2(3)
O7 C1 C8 . 105.1(3)
O7 C1 C2 . 112.5(3)
C8 C1 C2 . 103.7(3)
O7 C1 H1A . 111.7
C8 C1 H1A . 111.7
C2 C1 H1A . 111.7
C2 C2 C1 2_775 114.3(2)
C2 C2 C3 2_775 118.9(2)
C1 C2 C3 . 102.4(2)
C2 C2 H2 2_775 106.8
C1 C2 H2 . 106.8
C3 C2 H2 . 106.8
C9 C3 C2 . 99.3(3)
C9 C3 C4 . 99.4(3)
C2 C3 C4 . 111.9(3)
C9 C3 H3 . 114.7
C2 C3 H3 . 114.7
C4 C3 H3 . 114.7
C10 C4 C3 . 115.8(3)
C10 C4 C5 . 119.7(3)
C3 C4 C5 . 103.4(3)
C10 C4 H4 . 105.6
C3 C4 H4 . 105.6
C5 C4 H4 . 105.6
C6 C5 C8 . 102.6(3)
C6 C5 C4 . 116.0(3)
C8 C5 C4 . 101.5(3)
C6 C5 H5 . 111.9
C8 C5 H5 . 111.9
C4 C5 H5 . 111.9
O3 C6 O7 . 121.0(3)
O3 C6 C5 . 129.6(4)
O7 C6 C5 . 109.3(3)
C9 C8 C1 . 103.4(3)
C9 C8 C5 . 106.0(3)
C1 C8 C5 . 97.9(3)
C9 C8 H8 . 115.8
C1 C8 H8 . 115.8
C5 C8 H8 . 115.8
C8 C9 C3 . 95.1(3)
C8 C9 H9A . 112.7
C3 C9 H9A . 112.7
C8 C9 H9B . 112.7
C3 C9 H9B . 112.7
H9A C9 H9B . 110.2
O2 C10 O1 . 123.5(4)
O2 C10 C4 . 127.0(4)
O1 C10 C4 . 109.5(3)

loop_
_geom_bond_atom_site_label_1
_geom_bond_atom_site_label_2
_geom_bond_site_symmetry_2
_geom_bond_distance
_geom_bond_publ_flag
O1 C10 . 1.325(5) yes
O1 H1 . 0.8200 yes
O2 C10 . 1.188(4) yes
O3 C6 . 1.199(4) yes
O7 C6 . 1.344(4) ?
O7 C1 . 1.466(4) ?
C1 C8 . 1.535(5) ?
C1 C2 . 1.546(5) ?
C1 H1A . 0.9800 ?
C2 C2 2_775 1.529(6) yes
C2 C3 . 1.550(5) ?
C2 H2 . 0.9800 ?
C3 C9 . 1.539(5) ?
C3 C4 . 1.553(4) ?
C3 H3 . 0.9800 ?
C4 C10 . 1.506(5) ?
C4 C5 . 1.565(5) ?
C4 H4 . 0.9800 ?
C5 C6 . 1.498(5) ?
C5 C8 . 1.543(5) ?
C5 H5 . 0.9800 ?
C8 C9 . 1.521(5) ?
C8 H8 . 0.9800 ?
C9 H9A . 0.9700 ?
C9 H9B . 0.9700 ?

loop_
_geom_hbond_atom_site_label_D
_geom_hbond_atom_site_label_H
_geom_hbond_atom_site_label_A
_geom_hbond_site_symmetry_A
_geom_hbond_distance_DH
_geom_hbond_distance_HA
_geom_hbond_distance_DA
_geom_hbond_angle_DHA
_geom_hbond_publ_flag
O1 H1 O3 6_764 0.82 1.92 2.689(4) 157 yes
